data_7156246
loop_
_publ_author_name
'Duan, Wenzeng'
'Liu, Qingsong'
'Huo, Yanmin'
'Cui, Jichun'
'Gong, Shuwen'
'Liu, Zhipeng'

_publ_section_title
;
 AIE-active boron complexes based on benzothiazole-hydrazone chelates.
;
_journal_issue 27
_journal_name_full 'Organic &amp; biomolecular chemistry'
_journal_page_first 4977
_journal_page_last 4984
_journal_paper_doi 10.1039/c8ob00755a
_journal_volume 16
_journal_year 2018
_chemical_formula_sum 'C19 H11 B F2 N4 S'
_chemical_formula_weight 376.19
_space_group_IT_number 14
_space_group_name_Hall '-P 2ybc'
_space_group_name_H-M_alt 'P 1 21/c 1'
_symmetry_cell_setting monoclinic
_symmetry_space_group_name_Hall '-P 2ybc'
_symmetry_space_group_name_H-M 'P 1 21/c 1'
_atom_sites_solution_hydrogens geom
_atom_sites_solution_primary direct
_atom_sites_solution_secondary difmap
_audit_block_doi 10.5517/ccdc.csd.cc1lbvd5
_audit_creation_method SHELXL-97
_audit_update_record
;
2016-03-23 deposited with the CCDC.
2018-05-04 downloaded from the CCDC.
;
_cell_angle_alpha 90.00
_cell_angle_beta 105.207(12)
_cell_angle_gamma 90.00
_cell_formula_units_Z 4
_cell_length_a 13.7279(18)
_cell_length_b 8.6809(13)
_cell_length_c 14.7591(17)
_cell_measurement_reflns_used 980
_cell_measurement_temperature 293(2)
_cell_measurement_theta_max 23.4570
_cell_measurement_theta_min 2.8490
_cell_volume 1697.3(4)
_computing_structure_refinement 'SHELXL-97 (Sheldrick, 1997)'
_computing_structure_solution 'SHELXS-97 (Sheldrick, 1990)'
_diffrn_ambient_temperature 293(2)
_diffrn_measured_fraction_theta_full 1.000
_diffrn_measured_fraction_theta_max 1.000
_diffrn_measurement_device_type 'CCD area detector'
_diffrn_measurement_method 'phi and omega scans'
_diffrn_radiation_monochromator graphite
_diffrn_radiation_source 'fine-focus sealed tube'
_diffrn_radiation_type MoK\a
_diffrn_radiation_wavelength 0.71073
_diffrn_reflns_av_R_equivalents 0.0476
_diffrn_reflns_av_sigmaI/netI 0.0731
_diffrn_reflns_limit_h_max 16
_diffrn_reflns_limit_h_min -16
_diffrn_reflns_limit_k_max 8
_diffrn_reflns_limit_k_min -10
_diffrn_reflns_limit_l_max 17
_diffrn_reflns_limit_l_min -17
_diffrn_reflns_number 6609
_diffrn_reflns_theta_full 25.02
_diffrn_reflns_theta_max 25.02
_diffrn_reflns_theta_min 2.75
_exptl_absorpt_coefficient_mu 0.223
_exptl_absorpt_correction_T_max 0.9889
_exptl_absorpt_correction_T_min 0.9738
_exptl_absorpt_correction_type multi-scan
_exptl_absorpt_process_details sadabs
_exptl_crystal_colour yellow
_exptl_crystal_density_diffrn 1.472
_exptl_crystal_density_method 'not measured'
_exptl_crystal_description block
_exptl_crystal_F_000 768
_exptl_crystal_size_max 0.12
_exptl_crystal_size_mid 0.11
_exptl_crystal_size_min 0.05
_refine_diff_density_max 0.237
_refine_diff_density_min -0.188
_refine_diff_density_rms 0.048
_refine_ls_extinction_method none
_refine_ls_goodness_of_fit_ref 1.046
_refine_ls_hydrogen_treatment constr
_refine_ls_matrix_type full
_refine_ls_number_parameters 244
_refine_ls_number_reflns 3000
_refine_ls_number_restraints 780
_refine_ls_restrained_S_all 0.968
_refine_ls_R_factor_all 0.1008
_refine_ls_R_factor_gt 0.0524
_refine_ls_shift/su_max 0.000
_refine_ls_shift/su_mean 0.000
_refine_ls_structure_factor_coef Fsqd
_refine_ls_weighting_details 'calc w=1/[\s^2^(Fo^2^)+(0.0382P)^2^+0.0311P] where P=(Fo^2^+2Fc^2^)/3'
_refine_ls_weighting_scheme calc
_refine_ls_wR_factor_gt 0.0979
_refine_ls_wR_factor_ref 0.1272
_reflns_number_gt 1821
_reflns_number_total 3000
_reflns_threshold_expression >2sigma(I)
_cod_data_source_file c8ob00755a2.cif
_cod_data_source_block exp_3965
_cod_depositor_comments 'Adding full bibliography for 7156244--7156247.cif.'
_cod_database_code 7156246

loop_
_symmetry_equiv_pos_as_xyz
'x, y, z'
'-x, y+1/2, -z+1/2'
'-x, -y, -z'
'x, -y-1/2, z-1/2'

loop_
_atom_site_label
_atom_site_type_symbol
_atom_site_fract_x
_atom_site_fract_y
_atom_site_fract_z
_atom_site_U_iso_or_equiv
_atom_site_adp_type
_atom_site_occupancy
_atom_site_symmetry_multiplicity
_atom_site_calc_flag
_atom_site_refinement_flags
S1 S 0.08993(6) 0.63774(10) 0.46504(5) 0.0498(3) Uani 1 1 d U
F1 F 0.32036(14) 0.3964(2) 0.31488(11) 0.0683(6) Uani 1 1 d U
F2 F 0.40376(12) 0.6090(2) 0.37825(11) 0.0710(6) Uani 1 1 d U
N1 N 0.24053(16) 0.5632(3) 0.40290(14) 0.0393(6) Uani 1 1 d U
N2 N 0.25878(17) 0.6382(3) 0.24571(15) 0.0453(6) Uani 1 1 d U
N3 N 0.17210(18) 0.7104(3) 0.22690(15) 0.0454(6) Uani 1 1 d U
N4 N -0.0456(2) 0.8640(4) 0.25158(19) 0.0734(9) Uani 1 1 d U
B1 B 0.3110(3) 0.5496(5) 0.3359(2) 0.0466(9) Uani 1 1 d U
C1 C 0.1830(2) 0.5231(3) 0.53534(19) 0.0446(7) Uani 1 1 d U
C2 C 0.1876(2) 0.4628(4) 0.6234(2) 0.0559(9) Uani 1 1 d U
H2 H 0.1368 0.4822 0.6530 0.067 Uiso 1 1 calc R
C3 C 0.2689(3) 0.3745(4) 0.6653(2) 0.0632(10) Uani 1 1 d U
H3 H 0.2729 0.3314 0.7239 0.076 Uiso 1 1 calc R
C4 C 0.3457(3) 0.3476(4) 0.6224(2) 0.0643(9) Uani 1 1 d U
H4 H 0.4008 0.2882 0.6535 0.077 Uiso 1 1 calc R
C5 C 0.3429(2) 0.4060(4) 0.5355(2) 0.0567(9) Uani 1 1 d U
H5 H 0.3947 0.3875 0.5071 0.068 Uiso 1 1 calc R
C6 C 0.2592(2) 0.4941(3) 0.49166(19) 0.0437(7) Uani 1 1 d U
C7 C 0.1546(2) 0.6402(3) 0.38007(19) 0.0388(7) Uani 1 1 d U
C8 C 0.1212(2) 0.7143(3) 0.29194(19) 0.0416(7) Uani 1 1 d U
C9 C 0.3085(2) 0.6404(4) 0.1706(2) 0.0470(8) Uani 1 1 d U
C10 C 0.3982(2) 0.7166(4) 0.1855(2) 0.0637(9) Uani 1 1 d U
H10 H 0.4240 0.7688 0.2418 0.076 Uiso 1 1 calc R
C11 C 0.4517(3) 0.7168(5) 0.1167(2) 0.0730(11) Uani 1 1 d U
H11 H 0.5133 0.7677 0.1275 0.088 Uiso 1 1 calc R
C12 C 0.4136(3) 0.6431(4) 0.0346(2) 0.0656(10) Uani 1 1 d U
H12 H 0.4501 0.6430 -0.0103 0.079 Uiso 1 1 calc R
C13 C 0.3193(2) 0.5654(4) 0.0151(2) 0.0515(8) Uani 1 1 d U
C14 C 0.2658(2) 0.5632(3) 0.08488(19) 0.0432(7) Uani 1 1 d U
C15 C 0.1724(2) 0.4818(4) 0.0660(2) 0.0553(8) Uani 1 1 d U
H15 H 0.1364 0.4773 0.1113 0.066 Uiso 1 1 calc R
C16 C 0.1360(3) 0.4106(4) -0.0186(2) 0.0641(9) Uani 1 1 d U
H16 H 0.0748 0.3583 -0.0310 0.077 Uiso 1 1 calc R
C17 C 0.1903(3) 0.4155(4) -0.0871(2) 0.0714(10) Uani 1 1 d U
H17 H 0.1650 0.3660 -0.1443 0.086 Uiso 1 1 calc R
C18 C 0.2788(3) 0.4916(4) -0.0704(2) 0.0695(10) Uani 1 1 d U
H18 H 0.3135 0.4950 -0.1168 0.083 Uiso 1 1 calc R
C19 C 0.0291(2) 0.7978(4) 0.2679(2) 0.0498(8) Uani 1 1 d U

loop_
_atom_site_aniso_label
_atom_site_aniso_U_11
_atom_site_aniso_U_22
_atom_site_aniso_U_33
_atom_site_aniso_U_23
_atom_site_aniso_U_13
_atom_site_aniso_U_12
S1 0.0460(5) 0.0507(6) 0.0555(5) 0.0005(4) 0.0180(4) 0.0078(4)
F1 0.0859(14) 0.0629(13) 0.0555(11) -0.0036(10) 0.0175(9) 0.0293(12)
F2 0.0401(11) 0.1148(18) 0.0562(11) -0.0109(11) 0.0094(8) -0.0067(12)
N1 0.0355(13) 0.0362(14) 0.0441(13) -0.0042(12) 0.0064(10) 0.0034(12)
N2 0.0432(15) 0.0459(16) 0.0495(14) 0.0005(12) 0.0167(11) 0.0051(13)
N3 0.0436(15) 0.0385(15) 0.0527(14) 0.0027(12) 0.0101(11) 0.0033(13)
N4 0.0578(19) 0.074(2) 0.084(2) 0.0075(17) 0.0094(15) 0.0237(19)
B1 0.039(2) 0.052(2) 0.0463(19) -0.0072(18) 0.0058(15) 0.0080(19)
C1 0.0473(18) 0.0359(18) 0.0505(17) -0.0025(15) 0.0126(14) 0.0013(16)
C2 0.066(2) 0.052(2) 0.0529(18) -0.0037(17) 0.0206(16) -0.0018(19)
C3 0.083(3) 0.055(2) 0.0491(18) 0.0050(18) 0.0134(18) 0.003(2)
C4 0.066(2) 0.063(2) 0.0538(19) 0.0112(18) -0.0013(16) 0.017(2)
C5 0.050(2) 0.064(2) 0.0537(18) 0.0041(17) 0.0098(15) 0.0136(18)
C6 0.0454(18) 0.0382(18) 0.0439(16) -0.0026(15) 0.0053(13) -0.0002(15)
C7 0.0331(16) 0.0336(17) 0.0482(16) -0.0042(14) 0.0078(12) 0.0020(14)
C8 0.0377(17) 0.0367(18) 0.0487(16) 0.0003(15) 0.0084(13) 0.0031(15)
C9 0.0423(17) 0.052(2) 0.0498(17) 0.0089(16) 0.0168(13) 0.0014(16)
C10 0.052(2) 0.075(2) 0.0620(19) 0.0034(19) 0.0115(16) -0.011(2)
C11 0.055(2) 0.088(3) 0.078(2) 0.016(2) 0.0206(18) -0.015(2)
C12 0.061(2) 0.073(3) 0.070(2) 0.018(2) 0.0292(18) 0.006(2)
C13 0.0510(19) 0.053(2) 0.0526(18) 0.0155(16) 0.0180(15) 0.0107(17)
C14 0.0437(18) 0.0398(18) 0.0452(16) 0.0069(15) 0.0101(13) 0.0055(15)
C15 0.057(2) 0.053(2) 0.0557(19) 0.0051(17) 0.0157(15) -0.0001(18)
C16 0.067(2) 0.063(2) 0.057(2) -0.0017(19) 0.0087(17) -0.010(2)
C17 0.087(3) 0.070(3) 0.054(2) -0.0075(19) 0.0128(19) -0.003(2)
C18 0.086(3) 0.073(3) 0.054(2) 0.0028(19) 0.0260(18) 0.004(2)
C19 0.0473(19) 0.046(2) 0.0528(17) 0.0046(16) 0.0079(14) 0.0062(18)

loop_
_atom_type_symbol
_atom_type_description
_atom_type_scat_dispersion_real
_atom_type_scat_dispersion_imag
_atom_type_scat_source
C C 0.0033 0.0016 'International Tables Vol C Tables 4.2.6.8 and 6.1.1.4'
H H 0.0000 0.0000 'International Tables Vol C Tables 4.2.6.8 and 6.1.1.4'
S S 0.1246 0.1234 'International Tables Vol C Tables 4.2.6.8 and 6.1.1.4'
F F 0.0171 0.0103 'International Tables Vol C Tables 4.2.6.8 and 6.1.1.4'
N N 0.0061 0.0033 'International Tables Vol C Tables 4.2.6.8 and 6.1.1.4'
B B 0.0013 0.0007 'International Tables Vol C Tables 4.2.6.8 and 6.1.1.4'

loop_
_geom_angle_atom_site_label_1
_geom_angle_atom_site_label_2
_geom_angle_atom_site_label_3
_geom_angle
C7 S1 C1 90.17(13)
C7 N1 C6 112.8(2)
C7 N1 B1 122.5(2)
C6 N1 B1 124.6(2)
N3 N2 C9 114.6(2)
N3 N2 B1 127.8(2)
C9 N2 B1 117.6(2)
N2 N3 C8 118.7(2)
F2 B1 F1 109.7(3)
F2 B1 N2 112.0(3)
F1 B1 N2 109.7(2)
F2 B1 N1 109.9(2)
F1 B1 N1 109.0(3)
N2 B1 N1 106.5(2)
C2 C1 C6 120.8(3)
C2 C1 S1 128.5(2)
C6 C1 S1 110.7(2)
C3 C2 C1 117.9(3)
C2 C3 C4 121.3(3)
C5 C4 C3 121.8(3)
C4 C5 C6 117.2(3)
C1 C6 C5 121.0(3)
C1 C6 N1 112.4(3)
C5 C6 N1 126.7(3)
N1 C7 C8 121.2(2)
N1 C7 S1 113.9(2)
C8 C7 S1 124.9(2)
N3 C8 C7 123.2(3)
N3 C8 C19 115.8(3)
C7 C8 C19 120.9(2)
C10 C9 C14 121.2(3)
C10 C9 N2 118.1(3)
C14 C9 N2 120.7(3)
C9 C10 C11 120.4(3)
C12 C11 C10 119.8(3)
C11 C12 C13 121.7(3)
C18 C13 C14 119.6(3)
C18 C13 C12 121.8(3)
C14 C13 C12 118.6(3)
C13 C14 C9 118.2(3)
C13 C14 C15 118.5(3)
C9 C14 C15 123.3(2)
C16 C15 C14 119.8(3)
C15 C16 C17 120.6(3)
C18 C17 C16 120.4(3)
C17 C18 C13 121.1(3)
N4 C19 C8 177.7(3)

loop_
_geom_bond_atom_site_label_1
_geom_bond_atom_site_label_2
_geom_bond_distance
S1 C7 1.717(3)
S1 C1 1.733(3)
F1 B1 1.379(4)
F2 B1 1.364(4)
N1 C7 1.320(3)
N1 C6 1.402(3)
N1 B1 1.558(4)
N2 N3 1.309(3)
N2 C9 1.446(3)
N2 B1 1.542(4)
N3 C8 1.327(3)
N4 C19 1.145(4)
C1 C2 1.388(4)
C1 C6 1.388(4)
C2 C3 1.361(4)
C3 C4 1.386(4)
C4 C5 1.370(4)
C5 C6 1.390(4)
C7 C8 1.415(4)
C8 C19 1.420(4)
C9 C10 1.364(4)
C9 C14 1.416(4)
C10 C11 1.402(4)
C11 C12 1.348(4)
C12 C13 1.421(4)
C13 C18 1.394(4)
C13 C14 1.413(3)
C14 C15 1.426(4)
C15 C16 1.366(4)
C16 C17 1.405(4)
C17 C18 1.348(4)
